data_7014101
loop_
_publ_author_name
'Money, V. A.'
'Elha\"ik, J'
'Halcrow, M. A.'
'Howard, J. A. K.'

_publ_section_title
;
 The thermal and light induced spin transition in [FeL2](BF4)2 (L =
 2,6-dipyrazol-1-yl-4-hydroxymethylpyridine).
;
_journal_issue 10
_journal_name_full 'Dalton transactions (Cambridge, England : 2003)'
_journal_page_first 1516
_journal_page_last 1518
_journal_paper_doi 10.1039/b401155d
_journal_year 2004
_chemical_formula_moiety 'C24 H22 Fe N10 O2, 2(B F4)'
_chemical_formula_sum 'C24 H22 B2 F8 Fe N10 O2'
_chemical_formula_weight 711.99
_chemical_name_systematic
;
?
;
_space_group_IT_number 9
_symmetry_cell_setting monoclinic
_symmetry_space_group_name_Hall 'C -2yc'
_symmetry_space_group_name_H-M 'C 1 c 1'
_atom_sites_solution_hydrogens geom
_atom_sites_solution_primary direct
_atom_sites_solution_secondary difmap
_audit_creation_method SHELXL-97
_cell_angle_alpha 90.00
_cell_angle_beta 99.53(3)
_cell_angle_gamma 90.00
_cell_formula_units_Z 4
_cell_length_a 12.115(2)
_cell_length_b 12.118(2)
_cell_length_c 20.414(4)
_cell_measurement_reflns_used 2596
_cell_measurement_temperature 300(2)
_cell_measurement_theta_max 24.0875
_cell_measurement_theta_min 2.394
_cell_volume 2955.6(9)
_computing_cell_refinement 'SMART version 5.060 (Bruker, 1999)'
_computing_data_collection 'SMART version 5.060 (Bruker, 1999)'
_computing_data_reduction 'SAINT version 6.02A (Bruker, 2001)'
_computing_molecular_graphics 'SHELXTL version 5.10 (Bruker, 1997)'
_computing_publication_material 'SHELXTL version 5.10 (Bruker, 1997)'
_computing_structure_refinement 'SHELXL-97 (Sheldrick, 1997)'
_computing_structure_solution 'SHELXS-97 (Sheldrick, 1990)'
_diffrn_ambient_temperature 300(2)
_diffrn_measured_fraction_theta_full 0.998
_diffrn_measured_fraction_theta_max 0.998
_diffrn_measurement_device_type 'Bruker SMART 1000'
_diffrn_measurement_method /w
_diffrn_radiation_monochromator graphite
_diffrn_radiation_source 'fine-focus sealed tube'
_diffrn_radiation_type MoK\a
_diffrn_radiation_wavelength 0.71073
_diffrn_reflns_av_R_equivalents 0.0429
_diffrn_reflns_av_sigmaI/netI 0.0816
_diffrn_reflns_limit_h_max 15
_diffrn_reflns_limit_h_min -15
_diffrn_reflns_limit_k_max 15
_diffrn_reflns_limit_k_min -13
_diffrn_reflns_limit_l_max 25
_diffrn_reflns_limit_l_min -26
_diffrn_reflns_number 10525
_diffrn_reflns_theta_full 27.48
_diffrn_reflns_theta_max 27.48
_diffrn_reflns_theta_min 2.02
_diffrn_standards_decay_% 0
_diffrn_standards_interval_count 0
_diffrn_standards_interval_time 0
_diffrn_standards_number 0
_exptl_absorpt_coefficient_mu 0.604
_exptl_absorpt_correction_T_max 1.00000
_exptl_absorpt_correction_T_min 0.862669
_exptl_absorpt_correction_type multi-scan
_exptl_absorpt_process_details 'XPREP (SHLEXTL, 1997)'
_exptl_crystal_colour yellow
_exptl_crystal_density_diffrn 1.600
_exptl_crystal_density_method 'not measured'
_exptl_crystal_description pyramid
_exptl_crystal_F_000 1440
_exptl_crystal_size_max 0.22
_exptl_crystal_size_mid 0.12
_exptl_crystal_size_min 0.08
_refine_diff_density_max 0.447
_refine_diff_density_min -0.318
_refine_diff_density_rms 0.063
_refine_ls_abs_structure_details 'Flack H D (1983), Acta Cryst. A39, 876-881'
_refine_ls_abs_structure_Flack 0.05(3)
_refine_ls_extinction_method none
_refine_ls_goodness_of_fit_ref 1.026
_refine_ls_hydrogen_treatment mixed
_refine_ls_matrix_type full
_refine_ls_number_parameters 446
_refine_ls_number_reflns 6100
_refine_ls_number_restraints 2
_refine_ls_restrained_S_all 1.026
_refine_ls_R_factor_all 0.0959
_refine_ls_R_factor_gt 0.0622
_refine_ls_shift/su_max 0.001
_refine_ls_shift/su_mean 0.000
_refine_ls_structure_factor_coef Fsqd
_refine_ls_weighting_details 'calc w=1/[\s^2^(Fo^2^)+(0.0747P)^2^+1.8950P] where P=(Fo^2^+2Fc^2^)/3'
_refine_ls_weighting_scheme calc
_refine_ls_wR_factor_gt 0.1458
_refine_ls_wR_factor_ref 0.1635
_reflns_number_gt 4268
_reflns_number_total 6100
_reflns_threshold_expression >2sigma(I)
_cod_data_source_file b401155d.txt
_cod_data_source_block x:\victoria\halcrow\03vam069\sad
_cod_depositor_comments
;
The following automatic conversions were performed:
'_symmetry_cell_setting' value 'Monoclinic' changed to 'monoclinic'
according to '/home/saulius/struct/CIF-dictionaries/cif_core.dic'
dictionary named 'cif_core.dic' version 2.4.1 from 2010-06-29.

Automatic conversion script
Id: cif_fix_enum 1527 2010-12-29 10:47:43Z saulius 
;
_cod_original_cell_volume 2955.6(10)
_cod_original_sg_symbol_H-M Cc
_cod_database_code 7014101

loop_
_symmetry_equiv_pos_as_xyz
'x, y, z'
'x, -y, z+1/2'
'x+1/2, y+1/2, z'
'x+1/2, -y+1/2, z+1/2'

loop_
_atom_site_label
_atom_site_type_symbol
_atom_site_fract_x
_atom_site_fract_y
_atom_site_fract_z
_atom_site_U_iso_or_equiv
_atom_site_adp_type
_atom_site_occupancy
_atom_site_symmetry_multiplicity
_atom_site_calc_flag
_atom_site_refinement_flags
_atom_site_disorder_assembly
_atom_site_disorder_group
Fe1 Fe 0.40035(6) 0.82202(6) 0.89330(4) 0.0398(2) Uani 1 1 d . . .
N1 N 0.2335(4) 0.8865(4) 0.8628(2) 0.0451(11) Uani 1 1 d . . .
N2 N 0.1974(4) 0.8861(4) 0.7943(2) 0.0433(10) Uani 1 1 d . . .
C1 C 0.1462(6) 0.9243(5) 0.8876(3) 0.0558(15) Uani 1 1 d . . .
H1 H 0.1454 0.9343 0.9326 0.067 Uiso 1 1 calc R . .
C2 C 0.0548(6) 0.9476(6) 0.8371(4) 0.073(2) Uani 1 1 d . . .
H2 H -0.0150 0.9745 0.8425 0.087 Uiso 1 1 calc R . .
C3 C 0.0889(5) 0.9231(5) 0.7801(4) 0.0582(16) Uani 1 1 d . . .
H3 H 0.0465 0.9298 0.7380 0.070 Uiso 1 1 calc R . .
N3 N 0.3716(4) 0.8173(4) 0.7888(3) 0.0386(13) Uani 1 1 d . . .
C4 C 0.2706(4) 0.8455(4) 0.7549(3) 0.0385(12) Uani 1 1 d . . .
C5 C 0.2447(5) 0.8344(5) 0.6868(3) 0.0459(13) Uani 1 1 d . . .
H5 H 0.1751 0.8557 0.6639 0.055 Uiso 1 1 calc R . .
C6 C 0.3249(6) 0.7909(5) 0.6537(3) 0.0472(15) Uani 1 1 d . B .
C7 C 0.2967(7) 0.7695(7) 0.5776(3) 0.0683(19) Uani 1 1 d . . .
H7A H 0.3466 0.8132 0.5554 0.082 Uiso 1 1 calc R A 1
H7B H 0.3106 0.6924 0.5691 0.082 Uiso 1 1 calc R A 1
O1 O 0.1893(15) 0.7941(16) 0.5508(7) 0.117(7) Uani 0.50 1 d P B 1
H1A H 0.1886 0.8465 0.5253 0.175 Uiso 0.50 1 calc PR B 1
O1A O 0.2036(10) 0.7167(14) 0.5588(6) 0.083(4) Uani 0.50 1 d P B 2
H1A1 H 0.1704 0.7439 0.5243 0.125 Uiso 0.50 1 calc PR B 2
C8 C 0.4294(5) 0.7627(5) 0.6873(3) 0.0446(14) Uani 1 1 d . . .
H8 H 0.4848 0.7354 0.6651 0.054 Uiso 1 1 calc R B .
C9 C 0.4479(5) 0.7769(5) 0.7558(3) 0.0387(12) Uani 1 1 d . B .
N4 N 0.5488(4) 0.7489(4) 0.7977(2) 0.0436(10) Uani 1 1 d . . .
N5 N 0.5510(4) 0.7552(4) 0.8646(2) 0.0431(10) Uani 1 1 d . B .
C10 C 0.6477(5) 0.7137(6) 0.7839(3) 0.0566(16) Uani 1 1 d . B .
H10 H 0.6649 0.7026 0.7417 0.068 Uiso 1 1 calc R . .
C11 C 0.7176(6) 0.6970(6) 0.8416(4) 0.0649(19) Uani 1 1 d . . .
H11 H 0.7914 0.6730 0.8476 0.078 Uiso 1 1 calc R B .
C12 C 0.6537(5) 0.7240(5) 0.8909(3) 0.0560(16) Uani 1 1 d . B .
H12 H 0.6802 0.7205 0.9363 0.067 Uiso 1 1 calc R . .
N10 N 0.3424(4) 0.6643(4) 0.9223(2) 0.0465(11) Uani 1 1 d . . .
N9 N 0.3552(4) 0.6477(4) 0.9895(2) 0.0443(11) Uani 1 1 d . . .
C13 C 0.5036(5) 1.0738(5) 0.8990(3) 0.0545(15) Uani 1 1 d . . .
H13 H 0.5000 1.0871 0.8538 0.065 Uiso 1 1 calc R . .
C14 C 0.5426(6) 1.1494(5) 0.9490(4) 0.0644(19) Uani 1 1 d . . .
H14 H 0.5694 1.2201 0.9435 0.077 Uiso 1 1 calc R . .
C15 C 0.5339(5) 1.0992(5) 1.0076(3) 0.0555(15) Uani 1 1 d . . .
H15 H 0.5523 1.1289 1.0500 0.067 Uiso 1 1 calc R . .
N8 N 0.4256(4) 0.8227(4) 0.9977(3) 0.0368(12) Uani 1 1 d . . .
C16 C 0.4640(4) 0.9133(4) 1.0322(2) 0.0388(11) Uani 1 1 d . . .
C17 C 0.4703(5) 0.9210(5) 1.1004(3) 0.0499(14) Uani 1 1 d . . .
H17 H 0.4960 0.9850 1.1230 0.060 Uiso 1 1 calc R . .
C18 C 0.4373(5) 0.8311(5) 1.1340(3) 0.0469(14) Uani 1 1 d . D .
C19 C 0.4393(7) 0.8352(6) 1.2076(3) 0.0675(19) Uani 1 1 d . . .
H19A H 0.4033 0.7692 1.2209 0.081 Uiso 1 1 calc R C 1
H19B H 0.5166 0.8339 1.2297 0.081 Uiso 1 1 calc R C 1
O2 O 0.3906(17) 0.9206(15) 1.2280(8) 0.078(4) Uani 0.40 1 d P D 1
H2A H 0.4220 0.9376 1.2654 0.118 Uiso 0.40 1 calc PR D 1
O2A O 0.4675(14) 0.9419(10) 1.2369(6) 0.096(4) Uani 0.60 1 d P D 2
H2A1 H 0.5358 0.9481 1.2456 0.144 Uiso 0.60 1 calc PR D 2
C20 C 0.4024(5) 0.7339(5) 1.0994(3) 0.0481(15) Uani 1 1 d . . .
H20 H 0.3852 0.6705 1.1213 0.058 Uiso 1 1 calc R D .
C21 C 0.3949(5) 0.7368(4) 1.0310(3) 0.0399(12) Uani 1 1 d . D .
N7 N 0.4927(4) 0.9970(4) 0.9914(2) 0.0432(11) Uani 1 1 d . . .
N6 N 0.4727(4) 0.9813(4) 0.9241(2) 0.0454(11) Uani 1 1 d . . .
C22 C 0.3280(6) 0.5438(5) 1.0032(3) 0.0635(18) Uani 1 1 d . . .
H22 H 0.3328 0.5132 1.0454 0.076 Uiso 1 1 calc R . .
C23 C 0.2914(6) 0.4899(6) 0.9436(4) 0.070(2) Uani 1 1 d . . .
H23 H 0.2649 0.4180 0.9374 0.084 Uiso 1 1 calc R . .
C24 C 0.3032(5) 0.5664(5) 0.8962(3) 0.0572(17) Uani 1 1 d . . .
H24 H 0.2861 0.5528 0.8508 0.069 Uiso 1 1 calc R . .
B1 B 0.6155(8) 0.5766(8) 0.5848(4) 0.063(2) Uani 1 1 d . . .
F1 F 0.6739(7) 0.5968(7) 0.6453(3) 0.157(3) Uani 1 1 d . . .
F2 F 0.6906(7) 0.5326(7) 0.5509(3) 0.155(3) Uani 1 1 d . . .
F3 F 0.5578(8) 0.6525(6) 0.5561(4) 0.175(4) Uani 1 1 d . . .
F4 F 0.5499(7) 0.4955(8) 0.6008(6) 0.202(5) Uani 1 1 d . . .
B2 B 0.7435(7) 0.9800(9) 0.7016(5) 0.069(2) Uani 1 1 d . . .
F5 F 0.8269(6) 0.9261(8) 0.7315(4) 0.184(4) Uani 1 1 d . . .
F6 F 0.7538(9) 1.0208(7) 0.6415(4) 0.181(4) Uani 1 1 d . . .
F7 F 0.7097(7) 1.0652(7) 0.7340(3) 0.149(3) Uani 1 1 d . . .
F8 F 0.6606(8) 0.9115(7) 0.6841(6) 0.224(6) Uani 1 1 d . . .

loop_
_atom_site_aniso_label
_atom_site_aniso_U_11
_atom_site_aniso_U_22
_atom_site_aniso_U_33
_atom_site_aniso_U_23
_atom_site_aniso_U_13
_atom_site_aniso_U_12
Fe1 0.0454(4) 0.0480(4) 0.0247(3) -0.0024(4) 0.0025(3) -0.0002(4)
N1 0.053(3) 0.050(3) 0.035(2) -0.003(2) 0.016(2) 0.000(2)
N2 0.038(2) 0.048(3) 0.041(2) -0.001(2) -0.0008(19) 0.006(2)
C1 0.065(4) 0.050(3) 0.059(4) -0.006(3) 0.030(3) -0.004(3)
C2 0.048(4) 0.072(5) 0.102(6) -0.018(4) 0.024(4) 0.008(3)
C3 0.039(3) 0.057(4) 0.075(4) -0.010(3) -0.001(3) 0.004(3)
N3 0.040(3) 0.040(3) 0.036(3) 0.0018(19) 0.008(3) 0.001(2)
C4 0.041(3) 0.035(3) 0.039(3) -0.002(2) 0.004(2) 0.001(2)
C5 0.045(3) 0.046(3) 0.040(3) 0.003(2) -0.011(2) 0.005(3)
C6 0.065(4) 0.047(3) 0.028(3) -0.003(2) 0.001(3) -0.006(3)
C7 0.090(5) 0.074(5) 0.035(3) -0.007(3) -0.006(3) 0.003(4)
O1 0.160(15) 0.129(14) 0.042(6) -0.029(8) -0.039(7) 0.048(11)
O1A 0.063(7) 0.133(11) 0.050(7) -0.041(8) 0.002(5) -0.035(8)
C8 0.051(3) 0.046(3) 0.038(3) 0.000(3) 0.010(3) 0.003(3)
C9 0.041(3) 0.039(3) 0.034(3) 0.002(2) 0.002(2) -0.003(2)
N4 0.044(3) 0.050(3) 0.037(2) 0.002(2) 0.006(2) 0.001(2)
N5 0.042(3) 0.049(3) 0.034(2) 0.0005(19) -0.0061(19) 0.002(2)
C10 0.046(3) 0.074(4) 0.051(4) 0.004(3) 0.012(3) 0.011(3)
C11 0.039(3) 0.076(5) 0.075(5) 0.003(4) -0.004(3) 0.005(3)
C12 0.053(4) 0.050(3) 0.058(4) 0.004(3) -0.013(3) -0.003(3)
N10 0.052(3) 0.050(3) 0.035(2) -0.009(2) -0.001(2) -0.001(2)
N9 0.049(3) 0.039(2) 0.042(2) -0.0020(19) -0.001(2) -0.003(2)
C13 0.056(4) 0.053(4) 0.055(4) 0.015(3) 0.011(3) 0.004(3)
C14 0.071(5) 0.038(3) 0.086(5) 0.007(3) 0.018(4) -0.010(3)
C15 0.053(4) 0.048(3) 0.066(4) -0.010(3) 0.011(3) -0.014(3)
N8 0.044(3) 0.038(3) 0.027(3) -0.0031(18) -0.001(2) 0.002(2)
C16 0.041(3) 0.036(3) 0.039(3) 0.003(2) 0.005(2) 0.003(2)
C17 0.051(3) 0.056(4) 0.042(3) -0.010(3) 0.008(3) -0.005(3)
C18 0.050(3) 0.054(4) 0.037(3) 0.000(3) 0.009(3) -0.007(3)
C19 0.093(5) 0.077(5) 0.033(3) -0.005(3) 0.013(3) -0.008(4)
O2 0.115(13) 0.080(11) 0.044(7) 0.000(7) 0.025(9) 0.019(10)
O2A 0.140(11) 0.087(7) 0.065(7) -0.013(5) 0.029(9) -0.023(9)
C20 0.052(4) 0.056(4) 0.038(3) 0.008(3) 0.012(3) -0.004(3)
C21 0.040(3) 0.039(3) 0.040(3) -0.003(2) 0.005(2) -0.002(2)
N7 0.049(3) 0.042(3) 0.038(2) -0.0048(19) 0.004(2) -0.005(2)
N6 0.054(3) 0.044(3) 0.039(2) 0.006(2) 0.006(2) -0.001(2)
C22 0.079(5) 0.041(3) 0.067(4) 0.003(3) 0.004(4) -0.020(3)
C23 0.070(5) 0.041(4) 0.096(6) -0.011(4) 0.004(4) -0.007(3)
C24 0.048(4) 0.058(4) 0.061(4) -0.021(3) -0.002(3) -0.001(3)
B1 0.066(5) 0.064(5) 0.061(5) 0.006(4) 0.017(4) 0.006(4)
F1 0.152(6) 0.208(8) 0.107(5) -0.035(5) 0.011(4) 0.009(6)
F2 0.185(7) 0.192(7) 0.101(4) -0.018(5) 0.059(5) 0.055(6)
F3 0.222(8) 0.132(6) 0.185(8) 0.090(5) 0.070(6) 0.092(6)
F4 0.113(6) 0.201(8) 0.272(12) 0.123(9) -0.027(6) -0.025(6)
B2 0.054(5) 0.093(7) 0.059(5) -0.017(5) 0.008(4) -0.008(5)
F5 0.110(5) 0.239(9) 0.180(8) -0.033(6) -0.047(5) 0.079(6)
F6 0.261(11) 0.173(8) 0.125(6) -0.007(6) 0.077(7) -0.002(7)
F7 0.164(6) 0.193(7) 0.091(4) -0.040(4) 0.021(4) 0.045(5)
F8 0.151(7) 0.152(7) 0.321(13) 0.117(8) -0.103(8) -0.050(6)

loop_
_atom_type_symbol
_atom_type_description
_atom_type_scat_dispersion_real
_atom_type_scat_dispersion_imag
_atom_type_scat_source
C C 0.0033 0.0016 'International Tables Vol C Tables 4.2.6.8 and 6.1.1.4'
H H 0.0000 0.0000 'International Tables Vol C Tables 4.2.6.8 and 6.1.1.4'
B B 0.0013 0.0007 'International Tables Vol C Tables 4.2.6.8 and 6.1.1.4'
N N 0.0061 0.0033 'International Tables Vol C Tables 4.2.6.8 and 6.1.1.4'
O O 0.0106 0.0060 'International Tables Vol C Tables 4.2.6.8 and 6.1.1.4'
F F 0.0171 0.0103 'International Tables Vol C Tables 4.2.6.8 and 6.1.1.4'
Fe Fe 0.3463 0.8444 'International Tables Vol C Tables 4.2.6.8 and 6.1.1.4'

loop_
_geom_angle_atom_site_label_1
_geom_angle_atom_site_label_2
_geom_angle_atom_site_label_3
_geom_angle
_geom_angle_site_symmetry_1
_geom_angle_site_symmetry_3
_geom_angle_publ_flag
N8 Fe1 N3 178.2(2) . . ?
N8 Fe1 N10 74.01(17) . . ?
N3 Fe1 N10 104.32(18) . . ?
N8 Fe1 N1 105.26(18) . . ?
N3 Fe1 N1 74.19(19) . . ?
N10 Fe1 N1 93.90(19) . . ?
N8 Fe1 N5 106.72(18) . . ?
N3 Fe1 N5 73.82(19) . . ?
N10 Fe1 N5 94.03(18) . . ?
N1 Fe1 N5 148.01(17) . . ?
N8 Fe1 N6 73.67(18) . . ?
N3 Fe1 N6 108.00(18) . . ?
N10 Fe1 N6 147.68(17) . . ?
N1 Fe1 N6 94.35(18) . . ?
N5 Fe1 N6 95.31(19) . . ?
C1 N1 N2 104.2(5) . . ?
C1 N1 Fe1 141.4(4) . . ?
N2 N1 Fe1 114.3(3) . . ?
C3 N2 C4 132.6(5) . . ?
C3 N2 N1 109.9(5) . . ?
C4 N2 N1 117.3(4) . . ?
N1 C1 C2 111.7(6) . . ?
N1 C1 H1 124.2 . . ?
C2 C1 H1 124.2 . . ?
C3 C2 C1 105.9(6) . . ?
C3 C2 H2 127.0 . . ?
C1 C2 H2 127.0 . . ?
C2 C3 N2 108.3(6) . . ?
C2 C3 H3 125.9 . . ?
N2 C3 H3 125.9 . . ?
C9 N3 C4 119.0(6) . . ?
C9 N3 Fe1 120.8(4) . . ?
C4 N3 Fe1 119.8(4) . . ?
N3 C4 C5 121.9(5) . . ?
N3 C4 N2 114.1(5) . . ?
C5 C4 N2 124.0(5) . . ?
C6 C5 C4 118.0(5) . . ?
C6 C5 H5 121.0 . . ?
C4 C5 H5 121.0 . . ?
C5 C6 C8 121.1(5) . . ?
C5 C6 C7 119.8(5) . . ?
C8 C6 C7 119.1(6) . . ?
O1A C7 C6 114.4(8) . . ?
O1 C7 C6 113.7(8) . . ?
O1A C7 H7A 135.2 . . ?
O1 C7 H7A 108.8 . . ?
C6 C7 H7A 108.8 . . ?
O1A C7 H7B 68.9 . . ?
O1 C7 H7B 108.8 . . ?
C6 C7 H7B 108.8 . . ?
H7A C7 H7B 107.7 . . ?
C7 O1 H1A 109.5 . . ?
C7 O1A H1A1 109.5 . . ?
C6 C8 C9 116.8(5) . . ?
C6 C8 H8 121.6 . . ?
C9 C8 H8 121.6 . . ?
N3 C9 C8 123.2(5) . . ?
N3 C9 N4 112.9(5) . . ?
C8 C9 N4 123.9(5) . . ?
C10 N4 N5 110.9(4) . . ?
C10 N4 C9 131.5(5) . . ?
N5 N4 C9 117.6(4) . . ?
C12 N5 N4 104.5(5) . . ?
C12 N5 Fe1 140.8(4) . . ?
N4 N5 Fe1 114.5(3) . . ?
N4 C10 C11 108.5(6) . . ?
N4 C10 H10 125.7 . . ?
C11 C10 H10 125.7 . . ?
C10 C11 C12 104.5(6) . . ?
C10 C11 H11 127.8 . . ?
C12 C11 H11 127.8 . . ?
N5 C12 C11 111.6(6) . . ?
N5 C12 H12 124.2 . . ?
C11 C12 H12 124.2 . . ?
C24 N10 N9 103.9(5) . . ?
C24 N10 Fe1 141.2(4) . . ?
N9 N10 Fe1 114.7(3) . . ?
C22 N9 N10 110.8(5) . . ?
C22 N9 C21 131.7(5) . . ?
N10 N9 C21 117.5(4) . . ?
N6 C13 C14 111.1(6) . . ?
N6 C13 H13 124.5 . . ?
C14 C13 H13 124.5 . . ?
C15 C14 C13 106.4(6) . . ?
C15 C14 H14 126.8 . . ?
C13 C14 H14 126.8 . . ?
N7 C15 C14 105.9(6) . . ?
N7 C15 H15 127.0 . . ?
C14 C15 H15 127.0 . . ?
C21 N8 C16 118.2(5) . . ?
C21 N8 Fe1 120.6(4) . . ?
C16 N8 Fe1 120.9(4) . . ?
N8 C16 C17 122.5(5) . . ?
N8 C16 N7 112.4(5) . . ?
C17 C16 N7 125.1(5) . . ?
C18 C17 C16 118.3(5) . . ?
C18 C17 H17 120.9 . . ?
C16 C17 H17 120.9 . . ?
C17 C18 C20 120.0(6) . . ?
C17 C18 C19 120.9(6) . . ?
C20 C18 C19 119.1(5) . . ?
O2 C19 C18 114.6(9) . . ?
O2A C19 C18 114.1(7) . . ?
O2 C19 H19A 108.6 . . ?
O2A C19 H19A 135.2 . . ?
C18 C19 H19A 108.6 . . ?
O2 C19 H19B 108.6 . . ?
O2A C19 H19B 71.1 . . ?
C18 C19 H19B 108.6 . . ?
H19A C19 H19B 107.6 . . ?
C19 O2 H2A 109.5 . . ?
C19 O2A H2A1 109.5 . . ?
C21 C20 C18 116.8(5) . . ?
C21 C20 H20 121.6 . . ?
C18 C20 H20 121.6 . . ?
N8 C21 C20 124.0(5) . . ?
N8 C21 N9 112.9(5) . . ?
C20 C21 N9 123.2(5) . . ?
C15 N7 N6 111.6(5) . . ?
C15 N7 C16 129.7(5) . . ?
N6 N7 C16 118.6(4) . . ?
C13 N6 N7 105.0(5) . . ?
C13 N6 Fe1 140.8(4) . . ?
N7 N6 Fe1 114.2(3) . . ?
N9 C22 C23 108.2(6) . . ?
N9 C22 H22 125.9 . . ?
C23 C22 H22 125.9 . . ?
C24 C23 C22 104.3(6) . . ?
C24 C23 H23 127.9 . . ?
C22 C23 H23 127.9 . . ?
N10 C24 C23 112.8(6) . . ?
N10 C24 H24 123.6 . . ?
C23 C24 H24 123.6 . . ?
F3 B1 F4 110.4(9) . . ?
F3 B1 F1 118.1(9) . . ?
F4 B1 F1 98.8(9) . . ?
F3 B1 F2 115.3(8) . . ?
F4 B1 F2 108.4(9) . . ?
F1 B1 F2 104.4(8) . . ?
F5 B2 F8 108.6(10) . . ?
F5 B2 F7 116.6(8) . . ?
F8 B2 F7 110.1(9) . . ?
F5 B2 F6 116.0(9) . . ?
F8 B2 F6 99.6(9) . . ?
F7 B2 F6 104.6(9) . . ?

loop_
_geom_bond_atom_site_label_1
_geom_bond_atom_site_label_2
_geom_bond_distance
_geom_bond_site_symmetry_2
_geom_bond_publ_flag
Fe1 N8 2.102(5) . ?
Fe1 N3 2.105(6) . ?
Fe1 N10 2.152(5) . ?
Fe1 N1 2.161(5) . ?
Fe1 N5 2.164(5) . ?
Fe1 N6 2.169(5) . ?
N1 C1 1.327(8) . ?
N1 N2 1.394(6) . ?
N2 C3 1.373(7) . ?
N2 C4 1.383(7) . ?
C1 C2 1.411(10) . ?
C1 H1 0.9300 . ?
C2 C3 1.330(10) . ?
C2 H2 0.9300 . ?
C3 H3 0.9300 . ?
N3 C9 1.325(8) . ?
N3 C4 1.346(7) . ?
C4 C5 1.381(8) . ?
C5 C6 1.378(9) . ?
C5 H5 0.9300 . ?
C6 C8 1.378(9) . ?
C6 C7 1.558(8) . ?
C7 O1A 1.298(13) . ?
C7 O1 1.359(17) . ?
C7 H7A 0.9700 . ?
C7 H7B 0.9700 . ?
O1 H1A 0.8200 . ?
O1A H1A1 0.8200 . ?
C8 C9 1.390(8) . ?
C8 H8 0.9300 . ?
C9 N4 1.412(7) . ?
N4 C10 1.344(8) . ?
N4 N5 1.365(6) . ?
N5 C12 1.325(8) . ?
C10 C11 1.347(9) . ?
C10 H10 0.9300 . ?
C11 C12 1.405(10) . ?
C11 H11 0.9300 . ?
C12 H12 0.9300 . ?
N10 C24 1.353(7) . ?
N10 N9 1.371(6) . ?
N9 C22 1.343(7) . ?
N9 C21 1.407(7) . ?
C13 N6 1.312(7) . ?
C13 C14 1.395(10) . ?
C13 H13 0.9300 . ?
C14 C15 1.361(10) . ?
C14 H14 0.9300 . ?
C15 N7 1.355(7) . ?
C15 H15 0.9300 . ?
N8 C21 1.331(7) . ?
N8 C16 1.345(7) . ?
C16 C17 1.386(8) . ?
C16 N7 1.391(7) . ?
C17 C18 1.380(8) . ?
C17 H17 0.9300 . ?
C18 C20 1.402(9) . ?
C18 C19 1.500(8) . ?
C19 O2 1.294(17) . ?
C19 O2A 1.442(14) . ?
C19 H19A 0.9700 . ?
C19 H19B 0.9700 . ?
O2 H2A 0.8200 . ?
O2A H2A1 0.8200 . ?
C20 C21 1.384(8) . ?
C20 H20 0.9300 . ?
N7 N6 1.369(6) . ?
C22 C23 1.388(10) . ?
C22 H22 0.9300 . ?
C23 C24 1.365(10) . ?
C23 H23 0.9300 . ?
C24 H24 0.9300 . ?
B1 F3 1.242(10) . ?
B1 F4 1.338(11) . ?
B1 F1 1.340(11) . ?
B1 F2 1.342(11) . ?
B2 F5 1.272(11) . ?
B2 F8 1.306(11) . ?
B2 F7 1.327(11) . ?
B2 F6 1.348(12) . ?

loop_
_geom_torsion_atom_site_label_1
_geom_torsion_atom_site_label_2
_geom_torsion_atom_site_label_3
_geom_torsion_atom_site_label_4
_geom_torsion
_geom_torsion_site_symmetry_1
_geom_torsion_site_symmetry_2
_geom_torsion_site_symmetry_3
_geom_torsion_site_symmetry_4
_geom_torsion_publ_flag
N8 Fe1 N1 C1 -0.1(7) . . . . ?
N3 Fe1 N1 C1 178.2(7) . . . . ?
N10 Fe1 N1 C1 74.4(7) . . . . ?
N5 Fe1 N1 C1 178.4(6) . . . . ?
N6 Fe1 N1 C1 -74.4(7) . . . . ?
N8 Fe1 N1 N2 -176.0(3) . . . . ?
N3 Fe1 N1 N2 2.2(3) . . . . ?
N10 Fe1 N1 N2 -101.5(4) . . . . ?
N5 Fe1 N1 N2 2.5(6) . . . . ?
N6 Fe1 N1 N2 109.7(4) . . . . ?
C1 N1 N2 C3 -0.5(6) . . . . ?
Fe1 N1 N2 C3 176.9(4) . . . . ?
C1 N1 N2 C4 -177.3(5) . . . . ?
Fe1 N1 N2 C4 0.0(6) . . . . ?
N2 N1 C1 C2 0.4(7) . . . . ?
Fe1 N1 C1 C2 -175.7(5) . . . . ?
N1 C1 C2 C3 -0.2(8) . . . . ?
C1 C2 C3 N2 -0.1(8) . . . . ?
C4 N2 C3 C2 176.6(6) . . . . ?
N1 N2 C3 C2 0.3(7) . . . . ?
N10 Fe1 N3 C9 -88.1(5) . . . . ?
N1 Fe1 N3 C9 -178.1(5) . . . . ?
N5 Fe1 N3 C9 2.0(4) . . . . ?
N6 Fe1 N3 C9 92.4(4) . . . . ?
N10 Fe1 N3 C4 85.5(4) . . . . ?
N1 Fe1 N3 C4 -4.6(4) . . . . ?
N5 Fe1 N3 C4 175.6(4) . . . . ?
N6 Fe1 N3 C4 -94.0(4) . . . . ?
C9 N3 C4 C5 -0.5(8) . . . . ?
Fe1 N3 C4 C5 -174.2(4) . . . . ?
C9 N3 C4 N2 179.7(5) . . . . ?
Fe1 N3 C4 N2 6.0(6) . . . . ?
C3 N2 C4 N3 -179.8(6) . . . . ?
N1 N2 C4 N3 -3.7(7) . . . . ?
C3 N2 C4 C5 0.4(9) . . . . ?
N1 N2 C4 C5 176.4(5) . . . . ?
N3 C4 C5 C6 1.3(8) . . . . ?
N2 C4 C5 C6 -178.8(5) . . . . ?
C4 C5 C6 C8 -2.2(9) . . . . ?
C4 C5 C6 C7 175.9(6) . . . . ?
C5 C6 C7 O1A -48.7(12) . . . . ?
C8 C6 C7 O1A 129.4(11) . . . . ?
C5 C6 C7 O1 -2.0(13) . . . . ?
C8 C6 C7 O1 176.1(11) . . . . ?
C5 C6 C8 C9 2.1(9) . . . . ?
C7 C6 C8 C9 -176.0(6) . . . . ?
C4 N3 C9 C8 0.4(8) . . . . ?
Fe1 N3 C9 C8 174.0(4) . . . . ?
C4 N3 C9 N4 -178.8(5) . . . . ?
Fe1 N3 C9 N4 -5.2(6) . . . . ?
C6 C8 C9 N3 -1.2(8) . . . . ?
C6 C8 C9 N4 178.0(5) . . . . ?
N3 C9 N4 C10 -174.7(6) . . . . ?
C8 C9 N4 C10 6.1(10) . . . . ?
N3 C9 N4 N5 6.8(7) . . . . ?
C8 C9 N4 N5 -172.5(5) . . . . ?
C10 N4 N5 C12 0.6(6) . . . . ?
C9 N4 N5 C12 179.5(5) . . . . ?
C10 N4 N5 Fe1 175.9(4) . . . . ?
C9 N4 N5 Fe1 -5.2(6) . . . . ?
N8 Fe1 N5 C12 -7.2(7) . . . . ?
N3 Fe1 N5 C12 174.6(7) . . . . ?
N10 Fe1 N5 C12 -81.7(6) . . . . ?
N1 Fe1 N5 C12 174.4(6) . . . . ?
N6 Fe1 N5 C12 67.3(6) . . . . ?
N8 Fe1 N5 N4 -179.9(3) . . . . ?
N3 Fe1 N5 N4 1.8(3) . . . . ?
N10 Fe1 N5 N4 105.6(4) . . . . ?
N1 Fe1 N5 N4 1.6(6) . . . . ?
N6 Fe1 N5 N4 -105.4(4) . . . . ?
N5 N4 C10 C11 -0.6(7) . . . . ?
C9 N4 C10 C11 -179.3(6) . . . . ?
N4 C10 C11 C12 0.3(8) . . . . ?
N4 N5 C12 C11 -0.4(7) . . . . ?
Fe1 N5 C12 C11 -173.6(5) . . . . ?
C10 C11 C12 N5 0.1(8) . . . . ?
N8 Fe1 N10 C24 -174.5(7) . . . . ?
N3 Fe1 N10 C24 6.1(7) . . . . ?
N1 Fe1 N10 C24 80.8(7) . . . . ?
N5 Fe1 N10 C24 -68.2(7) . . . . ?
N6 Fe1 N10 C24 -174.8(6) . . . . ?
N8 Fe1 N10 N9 -1.8(4) . . . . ?
N3 Fe1 N10 N9 178.7(4) . . . . ?
N1 Fe1 N10 N9 -106.6(4) . . . . ?
N5 Fe1 N10 N9 104.4(4) . . . . ?
N6 Fe1 N10 N9 -2.1(6) . . . . ?
C24 N10 N9 C22 1.6(6) . . . . ?
Fe1 N10 N9 C22 -173.6(4) . . . . ?
C24 N10 N9 C21 -179.6(5) . . . . ?
Fe1 N10 N9 C21 5.2(6) . . . . ?
N6 C13 C14 C15 -0.4(8) . . . . ?
C13 C14 C15 N7 1.0(8) . . . . ?
N10 Fe1 N8 C21 -1.9(4) . . . . ?
N1 Fe1 N8 C21 87.8(5) . . . . ?
N5 Fe1 N8 C21 -91.3(5) . . . . ?
N6 Fe1 N8 C21 178.0(5) . . . . ?
N10 Fe1 N8 C16 -176.0(5) . . . . ?
N1 Fe1 N8 C16 -86.3(5) . . . . ?
N5 Fe1 N8 C16 94.6(4) . . . . ?
N6 Fe1 N8 C16 3.8(4) . . . . ?
C21 N8 C16 C17 -1.4(8) . . . . ?
Fe1 N8 C16 C17 172.8(4) . . . . ?
C21 N8 C16 N7 -179.7(5) . . . . ?
Fe1 N8 C16 N7 -5.5(6) . . . . ?
N8 C16 C17 C18 1.0(9) . . . . ?
N7 C16 C17 C18 179.1(5) . . . . ?
C16 C17 C18 C20 2.3(9) . . . . ?
C16 C17 C18 C19 -178.5(6) . . . . ?
C17 C18 C19 O2 50.1(15) . . . . ?
C20 C18 C19 O2 -130.6(13) . . . . ?
C17 C18 C19 O2A 5.6(13) . . . . ?
C20 C18 C19 O2A -175.1(10) . . . . ?
C17 C18 C20 C21 -4.9(9) . . . . ?
C19 C18 C20 C21 175.8(6) . . . . ?
C16 N8 C21 C20 -1.5(9) . . . . ?
Fe1 N8 C21 C20 -175.8(4) . . . . ?
C16 N8 C21 N9 179.4(5) . . . . ?
Fe1 N8 C21 N9 5.1(6) . . . . ?
C18 C20 C21 N8 4.7(9) . . . . ?
C18 C20 C21 N9 -176.3(5) . . . . ?
C22 N9 C21 N8 171.9(6) . . . . ?
N10 N9 C21 N8 -6.6(7) . . . . ?
C22 N9 C21 C20 -7.2(10) . . . . ?
N10 N9 C21 C20 174.3(5) . . . . ?
C14 C15 N7 N6 -1.3(7) . . . . ?
C14 C15 N7 C16 -177.4(6) . . . . ?
N8 C16 N7 C15 -180.0(6) . . . . ?
C17 C16 N7 C15 1.8(9) . . . . ?
N8 C16 N7 N6 4.1(7) . . . . ?
C17 C16 N7 N6 -174.2(5) . . . . ?
C14 C13 N6 N7 -0.4(7) . . . . ?
C14 C13 N6 Fe1 177.8(5) . . . . ?
C15 N7 N6 C13 1.0(6) . . . . ?
C16 N7 N6 C13 177.7(5) . . . . ?
C15 N7 N6 Fe1 -177.7(4) . . . . ?
C16 N7 N6 Fe1 -1.1(6) . . . . ?
N8 Fe1 N6 C13 -179.4(7) . . . . ?
N3 Fe1 N6 C13 0.1(7) . . . . ?
N10 Fe1 N6 C13 -179.1(6) . . . . ?
N1 Fe1 N6 C13 -74.7(7) . . . . ?
N5 Fe1 N6 C13 74.7(7) . . . . ?
N8 Fe1 N6 N7 -1.3(3) . . . . ?
N3 Fe1 N6 N7 178.1(3) . . . . ?
N10 Fe1 N6 N7 -1.0(6) . . . . ?
N1 Fe1 N6 N7 103.3(4) . . . . ?
N5 Fe1 N6 N7 -107.2(4) . . . . ?
N10 N9 C22 C23 -2.4(8) . . . . ?
C21 N9 C22 C23 179.0(6) . . . . ?
N9 C22 C23 C24 2.1(8) . . . . ?
N9 N10 C24 C23 -0.2(7) . . . . ?
Fe1 N10 C24 C23 172.9(5) . . . . ?
C22 C23 C24 N10 -1.2(8) . . . . ?
